data_1551575
loop_
_publ_author_name
'IDE, Yuki'
'YAMADA, Yuya'
'MORI, Shigeki'
'IKEUE, Takahisa'

_publ_section_title
;
 Crystal Structure of a Six-coordinated
 (2,3,7,8,12,13,17,18-Octaethylporphyrinato)iron(III) Complex with Two
 4-Methylpyridine &lt;i&gt;N&lt;/i&gt;-Oxides
;
_journal_issue 0
_journal_name_full 'X-ray Structure Analysis Online'
_journal_page_first 25
_journal_paper_doi 10.2116/xraystruct.33.25
_journal_volume 33
_journal_year 2017
_chemical_formula_moiety 'C48 H58 Fe N6 O2, B F4'
_chemical_formula_sum 'C48 H58 B F4 Fe N6 O2'
_chemical_formula_weight 893.66
_space_group_crystal_system triclinic
_space_group_IT_number 2
_space_group_name_Hall '-P 1'
_space_group_name_H-M_alt 'P -1'
_symmetry_space_group_name_Hall '-P 1'
_symmetry_space_group_name_H-M 'P -1'
_atom_sites_solution_hydrogens geom
_atom_sites_solution_primary direct
_atom_sites_solution_secondary difmap
_audit_creation_method SHELXL-2014/7
_cell_angle_alpha 90.870(2)
_cell_angle_beta 92.579(2)
_cell_angle_gamma 93.419(2)
_cell_formula_units_Z 2
_cell_length_a 7.9064(2)
_cell_length_b 13.7091(4)
_cell_length_c 20.7535(6)
_cell_measurement_reflns_used 17271
_cell_measurement_temperature 100(2)
_cell_measurement_theta_max 31.18
_cell_measurement_theta_min 2.00
_cell_volume 2242.83(11)
_computing_cell_refinement 'CrysAlisPro 1.171.38.41 (Rigaku OD, 2015)'
_computing_data_collection 'CrystalClear (Rigaku Inc., 2008)'
_computing_data_reduction 'CrysAlisPro 1.171.38.41 (Rigaku OD, 2015)'
_computing_molecular_graphics 'CrystalStructure 4.2.1 (Rigaku, 2016)'
_computing_publication_material 'CrystalStructure 4.2.1'
_computing_structure_refinement 'SHELXL-2014/7 (Sheldrick, 2014)'
_computing_structure_solution 'SIR2011 (Burla, et al., 2012)'
_diffrn_ambient_temperature 100(2)
_diffrn_detector_area_resol_mean 7.111
_diffrn_measured_fraction_theta_full 1.000
_diffrn_measured_fraction_theta_max 0.998
_diffrn_measurement_device_type 'Rigaku Saturn724'
_diffrn_measurement_method \w
_diffrn_radiation_type MoK\a
_diffrn_radiation_wavelength 0.71075
_diffrn_reflns_av_R_equivalents 0.0590
_diffrn_reflns_av_unetI/netI 0.0632
_diffrn_reflns_Laue_measured_fraction_full 1.000
_diffrn_reflns_Laue_measured_fraction_max 0.998
_diffrn_reflns_limit_h_max 10
_diffrn_reflns_limit_h_min -10
_diffrn_reflns_limit_k_max 18
_diffrn_reflns_limit_k_min -18
_diffrn_reflns_limit_l_max 27
_diffrn_reflns_limit_l_min -27
_diffrn_reflns_number 38256
_diffrn_reflns_point_group_measured_fraction_full 1.000
_diffrn_reflns_point_group_measured_fraction_max 0.998
_diffrn_reflns_theta_full 25.242
_diffrn_reflns_theta_max 28.000
_diffrn_reflns_theta_min 1.769
_diffrn_source 'Varimax 50 kV 24 mA Rotating anode'
_exptl_absorpt_coefficient_mu 0.399
_exptl_absorpt_correction_T_max 0.992
_exptl_absorpt_correction_T_min 0.835
_exptl_absorpt_correction_type multi-scan
_exptl_absorpt_process_details
;
CrysAlisPro 1.171.38.41 (Rigaku Oxford Diffraction, 2015)
Empirical absorption correction using spherical harmonics,
 implemented in SCALE3 ABSPACK scaling algorithm.
;
_exptl_crystal_colour brown
_exptl_crystal_density_diffrn 1.323
_exptl_crystal_density_method 'not measured'
_exptl_crystal_description plate
_exptl_crystal_F_000 942
_exptl_crystal_size_max 0.200
_exptl_crystal_size_mid 0.040
_exptl_crystal_size_min 0.020
_refine_diff_density_max 0.336
_refine_diff_density_min -0.444
_refine_diff_density_rms 0.068
_refine_ls_extinction_method none
_refine_ls_goodness_of_fit_ref 1.029
_refine_ls_hydrogen_treatment constr
_refine_ls_matrix_type full
_refine_ls_number_parameters 701
_refine_ls_number_reflns 10829
_refine_ls_number_restraints 69
_refine_ls_restrained_S_all 1.027
_refine_ls_R_factor_all 0.0773
_refine_ls_R_factor_gt 0.0517
_refine_ls_shift/su_max 0.000
_refine_ls_shift/su_mean 0.000
_refine_ls_structure_factor_coef Fsqd
_refine_ls_weighting_details 'w=1/[\s^2^(Fo^2^)+(0.0400P)^2^+1.6202P] where P=(Fo^2^+2Fc^2^)/3'
_refine_ls_weighting_scheme calc
_refine_ls_wR_factor_gt 0.1062
_refine_ls_wR_factor_ref 0.1167
_reflns_Friedel_coverage 0.000
_reflns_number_gt 8089
_reflns_number_total 10829
_reflns_threshold_expression 'I > 2\s(I)'
_cod_data_source_file 33_25_2.txt
_cod_data_source_block shelxl
_cod_database_code 1551575
_publcif_datablock.id {4134f2b8-ffda-4b33-9725-03a9fe51f047}

_shelx_shelxl_version_number 2014/7
_shelx_space_group_comment
;
The symmetry employed for this shelxl refinement is uniquely defined
by the following loop, which should always be used as a source of
symmetry information in preference to the above space-group names.
They are only intended as comments.
;
_shelx_estimated_absorpt_t_min 0.924
_shelx_estimated_absorpt_t_max 0.992
_publcif_info_exptl_table_max_cols 4
_publcif_info_exptl_table_use_headnotes y

loop_
_space_group_symop_operation_xyz
'x, y, z'
'-x, -y, -z'

loop_
_atom_site_label
_atom_site_type_symbol
_atom_site_fract_x
_atom_site_fract_y
_atom_site_fract_z
_atom_site_U_iso_or_equiv
_atom_site_adp_type
_atom_site_occupancy
_atom_site_site_symmetry_order
_atom_site_calc_flag
_atom_site_refinement_flags_posn
_atom_site_refinement_flags_adp
_atom_site_refinement_flags_occupancy
_atom_site_disorder_assembly
_atom_site_disorder_group
Fe1 Fe 0.0000 0.5000 0.5000 0.01222(10) Uani 1 2 d S . P . .
Fe2 Fe 0.0000 0.0000 0.0000 0.01368(10) Uani 1 2 d S . P . .
O1 O -0.13049(18) 0.54784(11) 0.41767(7) 0.0181(3) Uani 1 1 d . . . . .
N1 N -0.1708(2) 0.38155(12) 0.50136(8) 0.0137(4) Uani 1 1 d . . . . .
N2 N 0.1561(2) 0.42245(12) 0.44598(8) 0.0135(4) Uani 1 1 d . . . . .
N3 N -0.0376(2) 0.57525(13) 0.36781(8) 0.0165(4) Uani 1 1 d . . . . .
N4 N 0.1553(2) -0.04427(12) -0.06963(8) 0.0156(4) Uani 1 1 d . . . . .
N5 N 0.1770(2) 0.10930(12) 0.02709(8) 0.0145(4) Uani 1 1 d . . . . .
C1 C -0.3243(3) 0.37637(15) 0.53024(10) 0.0153(4) Uani 1 1 d . . . . .
C2 C -0.4064(3) 0.27949(15) 0.52018(10) 0.0161(4) Uani 1 1 d . . . . .
C3 C -0.3004(3) 0.22677(15) 0.48536(10) 0.0174(4) Uani 1 1 d . . . . .
C4 C -0.1532(3) 0.29151(14) 0.47328(10) 0.0151(4) Uani 1 1 d . . . . .
C5 C -0.0156(3) 0.26714(15) 0.43839(10) 0.0157(4) Uani 1 1 d . . . . .
H5 H -0.0197 0.2023 0.4214 0.019 Uiso 1 1 calc R U . . .
C6 C 0.1279(3) 0.32643(14) 0.42528(10) 0.0143(4) Uani 1 1 d . . . . .
C7 C 0.2692(3) 0.29774(15) 0.38904(10) 0.0162(4) Uani 1 1 d . . . . .
C8 C 0.3822(3) 0.37693(15) 0.38821(10) 0.0157(4) Uani 1 1 d . . . . .
C9 C 0.3116(3) 0.45417(15) 0.42418(9) 0.0137(4) Uani 1 1 d . . . . .
C10 C 0.3892(3) 0.54744(15) 0.43612(10) 0.0145(4) Uani 1 1 d . . . . .
H10 H 0.4981 0.5598 0.4194 0.017 Uiso 1 1 calc R U . . .
C11 C -0.5731(3) 0.24643(16) 0.54697(11) 0.0202(5) Uani 1 1 d . . . . .
H11A H -0.6251 0.1912 0.5202 0.024 Uiso 1 1 calc R U . . .
H11B H -0.6504 0.3006 0.5444 0.024 Uiso 1 1 calc R U . . .
C12 C -0.5547(4) 0.2144(2) 0.61667(14) 0.0452(8) Uani 1 1 d . . . . .
H12A H -0.5063 0.2694 0.6436 0.054 Uiso 1 1 calc R U . . .
H12B H -0.4796 0.1602 0.6195 0.054 Uiso 1 1 calc R U . . .
H12C H -0.6664 0.1931 0.6318 0.054 Uiso 1 1 calc R U . . .
C13 C -0.3236(3) 0.12181(16) 0.46365(12) 0.0277(6) Uani 1 1 d . . . . .
H13A H -0.2819 0.1156 0.4196 0.033 Uiso 1 1 calc R U . . .
H13B H -0.4461 0.1019 0.4615 0.033 Uiso 1 1 calc R U . . .
C14 C -0.2316(4) 0.05285(19) 0.50752(17) 0.0493(8) Uani 1 1 d . . . . .
H14A H -0.2781 0.0548 0.5505 0.059 Uiso 1 1 calc R U . . .
H14B H -0.1105 0.0730 0.5108 0.059 Uiso 1 1 calc R U . . .
H14C H -0.2467 -0.0138 0.4896 0.059 Uiso 1 1 calc R U . . .
C15 C 0.2833(3) 0.19950(16) 0.35760(11) 0.0245(5) Uani 1 1 d . . . . .
H15A H 0.2136 0.1501 0.3806 0.029 Uiso 1 1 calc R U . . .
H15B H 0.4027 0.1816 0.3616 0.029 Uiso 1 1 calc R U . . .
C16 C 0.2260(4) 0.1970(2) 0.28701(13) 0.0408(7) Uani 1 1 d . . . . .
H16A H 0.3059 0.2377 0.2627 0.049 Uiso 1 1 calc R U . . .
H16B H 0.1127 0.2221 0.2822 0.049 Uiso 1 1 calc R U . . .
H16C H 0.2223 0.1296 0.2704 0.049 Uiso 1 1 calc R U . . .
C17 C 0.5473(3) 0.38566(16) 0.35536(10) 0.0186(4) Uani 1 1 d . . . . .
H17A H 0.5844 0.3193 0.3462 0.022 Uiso 1 1 calc R U . . .
H17B H 0.6343 0.4195 0.3849 0.022 Uiso 1 1 calc R U . . .
C18 C 0.5362(3) 0.44166(18) 0.29220(11) 0.0271(5) Uani 1 1 d . . . . .
H18A H 0.4454 0.4110 0.2637 0.033 Uiso 1 1 calc R U . . .
H18B H 0.6444 0.4403 0.2710 0.033 Uiso 1 1 calc R U . . .
H18C H 0.5117 0.5096 0.3014 0.033 Uiso 1 1 calc R U . . .
C19 C -0.0030(3) 0.50849(17) 0.32299(10) 0.0217(5) Uani 1 1 d . . . . .
H19 H -0.0434 0.4423 0.3268 0.026 Uiso 1 1 calc R U . . .
C20 C 0.0913(3) 0.53634(19) 0.27150(11) 0.0279(5) Uani 1 1 d . . . . .
H20 H 0.1143 0.4891 0.2396 0.033 Uiso 1 1 calc R U . . .
C21 C 0.1530(3) 0.6326(2) 0.26556(11) 0.0283(6) Uani 1 1 d . . . . .
C22 C 0.1140(3) 0.69870(18) 0.31289(12) 0.0278(6) Uani 1 1 d . . . . .
H22 H 0.1535 0.7653 0.3101 0.033 Uiso 1 1 calc R U . . .
C23 C 0.0190(3) 0.66959(16) 0.36385(11) 0.0219(5) Uani 1 1 d . . . . .
H23 H -0.0065 0.7157 0.3961 0.026 Uiso 1 1 calc R U . . .
C24 C 0.2569(3) 0.6630(2) 0.20918(13) 0.0421(7) Uani 1 1 d . . . . .
H24A H 0.3688 0.6361 0.2138 0.051 Uiso 1 1 calc R U . . .
H24B H 0.2702 0.7345 0.2082 0.051 Uiso 1 1 calc R U . . .
H24C H 0.1990 0.6382 0.1690 0.051 Uiso 1 1 calc R U . . .
C25 C 0.1224(3) -0.12103(15) -0.11256(10) 0.0164(4) Uani 1 1 d . . . . .
C26 C 0.2633(3) -0.12840(15) -0.15427(10) 0.0178(4) Uani 1 1 d . . . . .
C27 C 0.3823(3) -0.05602(15) -0.13488(10) 0.0176(4) Uani 1 1 d . . . . .
C28 C 0.3144(3) -0.00413(15) -0.08215(10) 0.0154(4) Uani 1 1 d . . . . .
C29 C 0.3960(3) 0.07525(15) -0.04834(10) 0.0164(4) Uani 1 1 d . . . . .
H29 H 0.5071 0.0947 -0.0607 0.020 Uiso 1 1 calc R U . . .
C30 C 0.3323(3) 0.12875(14) 0.00134(10) 0.0146(4) Uani 1 1 d . . . . .
C31 C 0.4167(3) 0.21393(15) 0.03276(10) 0.0171(4) Uani 1 1 d . . . . .
C32 C 0.3107(3) 0.24654(15) 0.07704(10) 0.0188(5) Uani 1 1 d D . . . .
C33 C 0.1608(3) 0.17932(14) 0.07422(10) 0.0152(4) Uani 1 1 d . . . . .
C34 C 0.0239(3) 0.18354(15) 0.11374(10) 0.0164(4) Uani 1 1 d . . . . .
H34 H 0.0306 0.2349 0.1452 0.020 Uiso 1 1 calc R U . . .
C35 C 0.2730(3) -0.20089(17) -0.20877(11) 0.0232(5) Uani 1 1 d . . . . .
H35A H 0.1851 -0.2545 -0.2042 0.028 Uiso 1 1 calc R U . . .
H35B H 0.3851 -0.2295 -0.2059 0.028 Uiso 1 1 calc R U . . .
C36 C 0.2480(4) -0.1554(2) -0.27452(12) 0.0390(7) Uani 1 1 d . . . . .
H36A H 0.3460 -0.1109 -0.2826 0.047 Uiso 1 1 calc R U . . .
H36B H 0.1450 -0.1190 -0.2755 0.047 Uiso 1 1 calc R U . . .
H36C H 0.2369 -0.2071 -0.3079 0.047 Uiso 1 1 calc R U . . .
C37 C 0.5500(3) -0.03124(16) -0.16312(11) 0.0220(5) Uani 1 1 d . . . . .
H37A H 0.5831 -0.0882 -0.1885 0.026 Uiso 1 1 calc R U . . .
H37B H 0.6367 -0.0184 -0.1276 0.026 Uiso 1 1 calc R U . . .
C38 C 0.5484(3) 0.05810(18) -0.20678(13) 0.0320(6) Uani 1 1 d . . . . .
H38A H 0.5232 0.1158 -0.1813 0.038 Uiso 1 1 calc R U . . .
H38B H 0.4614 0.0465 -0.2416 0.038 Uiso 1 1 calc R U . . .
H38C H 0.6597 0.0690 -0.2253 0.038 Uiso 1 1 calc R U . . .
C39 C 0.5892(3) 0.25656(16) 0.01651(11) 0.0218(5) Uani 1 1 d . . . . .
H39A H 0.6649 0.2027 0.0099 0.026 Uiso 1 1 calc R U . . .
H39B H 0.6376 0.2973 0.0534 0.026 Uiso 1 1 calc R U . . .
C40 C 0.5840(3) 0.31904(19) -0.04406(12) 0.0339(6) Uani 1 1 d . . . . .
H40A H 0.5079 0.3720 -0.0381 0.041 Uiso 1 1 calc R U . . .
H40B H 0.5425 0.2782 -0.0813 0.041 Uiso 1 1 calc R U . . .
H40C H 0.6983 0.3469 -0.0516 0.041 Uiso 1 1 calc R U . . .
C41 C 0.350(2) 0.3308(8) 0.1234(7) 0.020(2) Uani 0.5021(16) 1 d D U P A 1
H41A H 0.4568 0.3203 0.1484 0.024 Uiso 0.5021(16) 1 calc R U P A 1
H41B H 0.2581 0.3335 0.1540 0.024 Uiso 0.5021(16) 1 calc R U P A 1
C42 C 0.3683(6) 0.4271(3) 0.0888(2) 0.0261(11) Uani 0.5021(16) 1 d D U P A 1
H42A H 0.4719 0.4292 0.0645 0.039 Uiso 0.5021(16) 1 calc R U P A 1
H42B H 0.3750 0.4811 0.1204 0.039 Uiso 0.5021(16) 1 calc R U P A 1
H42C H 0.2699 0.4332 0.0590 0.039 Uiso 0.5021(16) 1 calc R U P A 1
C41A C 0.318(2) 0.3432(9) 0.1151(8) 0.031(3) Uani 0.4979(16) 1 d D U P A 2
H41C H 0.4374 0.3693 0.1196 0.037 Uiso 0.4979(16) 1 calc R U P A 2
H41D H 0.2788 0.3302 0.1590 0.037 Uiso 0.4979(16) 1 calc R U P A 2
C42A C 0.2093(8) 0.4224(4) 0.0841(3) 0.0431(15) Uani 0.4979(16) 1 d D U P A 2
H42D H 0.2448 0.4346 0.0402 0.065 Uiso 0.4979(16) 1 calc R U P A 2
H42E H 0.2252 0.4830 0.1099 0.065 Uiso 0.4979(16) 1 calc R U P A 2
H42F H 0.0893 0.3995 0.0827 0.065 Uiso 0.4979(16) 1 calc R U P A 2
O2 O 0.12193(18) -0.09093(10) 0.06512(7) 0.0193(3) Uani 0.5021(16) 1 d D . P A 1
N6 N 0.025(4) -0.1444(18) 0.1037(12) 0.019(4) Uani 0.5021(16) 1 d D . P A 1
C43 C -0.0060(7) -0.0993(4) 0.1602(2) 0.0172(10) Uani 0.5021(16) 1 d . . P A 1
H43 H 0.0412 -0.0353 0.1706 0.021 Uiso 0.5021(16) 1 calc R U P A 1
C44 C -0.1083(6) -0.1495(4) 0.2016(2) 0.0239(10) Uani 0.5021(16) 1 d . . P A 1
H44 H -0.1288 -0.1210 0.2423 0.029 Uiso 0.5021(16) 1 calc R U P A 1
C45 C -0.1816(16) -0.2403(14) 0.1852(8) 0.025(2) Uani 0.5021(16) 1 d . . P A 1
C46 C -0.1452(7) -0.2815(4) 0.1254(3) 0.0238(13) Uani 0.5021(16) 1 d . . P A 1
H46 H -0.1929 -0.3446 0.1129 0.029 Uiso 0.5021(16) 1 calc R U P A 1
C47 C -0.0404(9) -0.2305(5) 0.0848(3) 0.0190(13) Uani 0.5021(16) 1 d . . P A 1
H47 H -0.0161 -0.2573 0.0440 0.023 Uiso 0.5021(16) 1 calc R U P A 1
C48 C -0.2919(6) -0.2979(4) 0.2300(3) 0.0380(14) Uani 0.5021(16) 1 d . . P A 1
H48A H -0.2271 -0.3091 0.2703 0.057 Uiso 0.5021(16) 1 calc R U P A 1
H48B H -0.3295 -0.3609 0.2096 0.057 Uiso 0.5021(16) 1 calc R U P A 1
H48C H -0.3910 -0.2614 0.2393 0.057 Uiso 0.5021(16) 1 calc R U P A 1
F1 F -0.0464(5) 0.4092(3) 0.15434(19) 0.0623(11) Uani 0.5021(16) 1 d . . P A 1
F2 F -0.0634(4) 0.3961(2) 0.04526(16) 0.0433(8) Uani 0.5021(16) 1 d . . P A 1
F3 F 0.0244(4) 0.5401(2) 0.0951(2) 0.0754(15) Uani 0.5021(16) 1 d . . P A 1
F4 F -0.2509(4) 0.4854(2) 0.09734(19) 0.0498(10) Uani 0.5021(16) 1 d . . P A 1
B1 B -0.0843(8) 0.4573(4) 0.0974(4) 0.0428(18) Uani 0.5021(16) 1 d . . P A 1
O2A O 0.12193(18) -0.09093(10) 0.06512(7) 0.0193(3) Uani 0.4979(16) 1 d D . P A 2
N6A N 0.023(4) -0.1594(18) 0.0936(12) 0.018(4) Uani 0.4979(16) 1 d D . P A 2
C43A C -0.0427(7) -0.1467(4) 0.1526(3) 0.0185(11) Uani 0.4979(16) 1 d . . P A 2
H43A H -0.0226 -0.0862 0.1753 0.022 Uiso 0.4979(16) 1 calc R U P A 2
C44A C -0.1395(15) -0.2228(12) 0.1794(8) 0.021(2) Uani 0.4979(16) 1 d . . P A 2
H44A H -0.1841 -0.2133 0.2206 0.025 Uiso 0.4979(16) 1 calc R U P A 2
C45A C -0.1718(8) -0.3101(5) 0.1483(3) 0.0227(13) Uani 0.4979(16) 1 d . . P A 2
C46A C -0.1039(6) -0.3229(3) 0.0887(2) 0.0208(10) Uani 0.4979(16) 1 d . . P A 2
H46A H -0.1246 -0.3834 0.0660 0.025 Uiso 0.4979(16) 1 calc R U P A 2
C47A C -0.0067(9) -0.2486(5) 0.0619(3) 0.0172(12) Uani 0.4979(16) 1 d . . P A 2
H47A H 0.0405 -0.2589 0.0212 0.021 Uiso 0.4979(16) 1 calc R U P A 2
C48A C -0.2760(6) -0.3925(4) 0.1779(3) 0.0333(13) Uani 0.4979(16) 1 d . . P A 2
H48D H -0.2774 -0.3816 0.2247 0.050 Uiso 0.4979(16) 1 calc R U P A 2
H48E H -0.2258 -0.4547 0.1690 0.050 Uiso 0.4979(16) 1 calc R U P A 2
H48F H -0.3923 -0.3947 0.1593 0.050 Uiso 0.4979(16) 1 calc R U P A 2
F1A F -0.0478(4) -0.1304(2) 0.39152(16) 0.0414(8) Uani 0.4979(16) 1 d . . P A 2
F2A F 0.1552(5) -0.0684(3) 0.3285(2) 0.0689(13) Uani 0.4979(16) 1 d . . P A 2
F3A F -0.1239(6) -0.0711(3) 0.29548(17) 0.0667(12) Uani 0.4979(16) 1 d . . P A 2
F4A F -0.0197(4) 0.03234(18) 0.37610(13) 0.0285(7) Uani 0.4979(16) 1 d . . P A 2
B2A B -0.0093(8) -0.0583(4) 0.3471(3) 0.0313(13) Uani 0.4979(16) 1 d . . P A 2

loop_
_atom_site_aniso_label
_atom_site_aniso_U_11
_atom_site_aniso_U_22
_atom_site_aniso_U_33
_atom_site_aniso_U_23
_atom_site_aniso_U_13
_atom_site_aniso_U_12
Fe1 0.0120(2) 0.0107(2) 0.0137(2) 0.00024(16) 0.00160(16) -0.00202(16)
Fe2 0.0117(2) 0.0107(2) 0.0184(2) -0.00102(16) 0.00034(16) -0.00128(16)
O1 0.0137(8) 0.0251(8) 0.0154(7) 0.0066(6) 0.0034(6) -0.0030(6)
N1 0.0145(9) 0.0115(8) 0.0149(9) 0.0001(7) 0.0016(7) -0.0004(7)
N2 0.0145(9) 0.0110(8) 0.0148(9) 0.0002(7) 0.0008(7) -0.0019(7)
N3 0.0119(9) 0.0208(9) 0.0168(9) 0.0058(7) -0.0002(7) 0.0005(7)
N4 0.0147(9) 0.0135(8) 0.0184(9) 0.0000(7) 0.0007(7) -0.0008(7)
N5 0.0148(9) 0.0126(8) 0.0156(9) 0.0010(7) -0.0001(7) -0.0022(7)
C1 0.0136(10) 0.0163(10) 0.0156(10) 0.0028(8) -0.0015(8) -0.0012(8)
C2 0.0141(10) 0.0151(10) 0.0186(11) 0.0027(8) -0.0006(8) -0.0038(8)
C3 0.0163(11) 0.0154(10) 0.0200(11) 0.0006(8) 0.0018(9) -0.0039(8)
C4 0.0158(11) 0.0134(10) 0.0159(10) 0.0034(8) 0.0000(8) -0.0018(8)
C5 0.0180(11) 0.0130(10) 0.0157(10) -0.0010(8) 0.0009(8) -0.0013(8)
C6 0.0152(10) 0.0135(10) 0.0140(10) 0.0002(8) 0.0004(8) 0.0007(8)
C7 0.0166(11) 0.0160(10) 0.0163(10) 0.0001(8) 0.0021(8) 0.0012(8)
C8 0.0141(10) 0.0161(10) 0.0171(10) -0.0003(8) 0.0006(8) 0.0016(8)
C9 0.0122(10) 0.0150(10) 0.0138(10) 0.0020(8) -0.0004(8) 0.0001(8)
C10 0.0110(10) 0.0174(10) 0.0150(10) 0.0039(8) 0.0017(8) -0.0007(8)
C11 0.0158(11) 0.0169(10) 0.0279(12) 0.0003(9) 0.0059(9) -0.0037(9)
C12 0.0275(15) 0.066(2) 0.0431(17) 0.0272(15) 0.0149(13) -0.0015(14)
C13 0.0254(13) 0.0171(11) 0.0405(15) -0.0066(10) 0.0150(11) -0.0081(10)
C14 0.0521(19) 0.0152(12) 0.083(2) 0.0096(14) 0.0232(17) 0.0034(12)
C15 0.0222(12) 0.0189(11) 0.0327(13) -0.0054(10) 0.0085(10) 0.0002(9)
C16 0.0468(18) 0.0391(16) 0.0358(15) -0.0185(12) 0.0047(13) 0.0001(13)
C17 0.0159(11) 0.0184(11) 0.0214(11) -0.0026(9) 0.0030(9) 0.0002(9)
C18 0.0212(12) 0.0359(14) 0.0244(12) 0.0019(10) 0.0067(10) -0.0018(10)
C19 0.0199(12) 0.0278(12) 0.0171(11) 0.0000(9) -0.0011(9) -0.0011(9)
C20 0.0206(12) 0.0436(15) 0.0191(12) 0.0007(11) -0.0015(9) -0.0006(11)
C21 0.0134(11) 0.0480(16) 0.0238(12) 0.0166(11) -0.0008(9) 0.0020(11)
C22 0.0196(12) 0.0290(13) 0.0350(14) 0.0168(11) -0.0010(10) -0.0005(10)
C23 0.0184(12) 0.0201(11) 0.0272(12) 0.0081(9) -0.0012(9) 0.0009(9)
C24 0.0212(14) 0.072(2) 0.0349(15) 0.0300(15) 0.0078(11) 0.0066(13)
C25 0.0172(11) 0.0150(10) 0.0171(11) 0.0007(8) 0.0000(8) 0.0018(8)
C26 0.0170(11) 0.0165(10) 0.0202(11) 0.0003(8) 0.0003(9) 0.0030(8)
C27 0.0142(11) 0.0167(10) 0.0222(11) 0.0017(9) 0.0004(8) 0.0029(8)
C28 0.0131(10) 0.0147(10) 0.0186(11) 0.0047(8) 0.0003(8) 0.0018(8)
C29 0.0131(10) 0.0151(10) 0.0209(11) 0.0042(8) 0.0005(8) -0.0006(8)
C30 0.0140(10) 0.0119(9) 0.0175(10) 0.0057(8) -0.0026(8) -0.0015(8)
C31 0.0209(11) 0.0151(10) 0.0144(10) 0.0037(8) -0.0020(8) -0.0055(9)
C32 0.0230(12) 0.0141(10) 0.0181(11) 0.0018(8) -0.0006(9) -0.0081(9)
C33 0.0178(11) 0.0110(9) 0.0162(10) 0.0016(8) -0.0025(8) -0.0026(8)
C34 0.0202(11) 0.0131(10) 0.0157(10) -0.0012(8) -0.0013(8) -0.0007(8)
C35 0.0176(11) 0.0242(12) 0.0279(12) -0.0078(10) 0.0052(9) 0.0013(9)
C36 0.0441(17) 0.0443(16) 0.0290(14) -0.0120(12) 0.0023(12) 0.0103(13)
C37 0.0156(11) 0.0252(12) 0.0252(12) -0.0034(9) 0.0033(9) 0.0016(9)
C38 0.0243(13) 0.0333(14) 0.0394(15) 0.0084(12) 0.0132(11) -0.0015(11)
C39 0.0195(12) 0.0233(11) 0.0216(12) 0.0018(9) 0.0012(9) -0.0090(9)
C40 0.0341(15) 0.0351(14) 0.0307(14) 0.0114(11) 0.0036(11) -0.0176(12)
C41 0.024(5) 0.016(3) 0.020(4) -0.002(3) 0.006(3) -0.008(3)
C42 0.023(3) 0.012(2) 0.043(3) -0.0044(19) 0.005(2) -0.0029(18)
C41A 0.034(7) 0.031(5) 0.025(5) -0.009(4) 0.000(4) -0.016(4)
C42A 0.068(4) 0.015(2) 0.047(3) -0.002(2) 0.013(3) -0.001(3)
O2 0.0151(8) 0.0166(7) 0.0259(8) 0.0064(6) 0.0004(6) -0.0036(6)
N6 0.013(4) 0.026(5) 0.017(8) 0.002(5) -0.005(4) 0.004(3)
C43 0.019(3) 0.021(3) 0.012(2) -0.002(2) -0.0010(18) 0.002(2)
C44 0.023(3) 0.032(3) 0.018(2) 0.004(2) 0.0015(19) 0.006(2)
C45 0.008(6) 0.042(6) 0.027(4) 0.019(4) 0.006(4) 0.006(4)
C46 0.019(3) 0.017(3) 0.035(4) 0.012(3) -0.007(3) 0.001(2)
C47 0.021(3) 0.017(3) 0.019(3) -0.002(3) -0.002(3) 0.003(2)
C48 0.022(3) 0.051(3) 0.042(3) 0.027(3) 0.004(2) 0.000(2)
F1 0.073(3) 0.043(2) 0.069(3) -0.0255(19) -0.021(2) 0.0167(19)
F2 0.0365(18) 0.0309(17) 0.062(2) -0.0094(15) 0.0044(16) -0.0015(14)
F3 0.030(2) 0.0278(18) 0.167(4) -0.032(2) 0.021(2) -0.0086(15)
F4 0.0246(17) 0.0266(16) 0.098(3) -0.0115(17) 0.0040(17) 0.0004(13)
B1 0.023(3) 0.018(3) 0.087(6) -0.013(3) 0.004(3) 0.000(2)
O2A 0.0151(8) 0.0166(7) 0.0259(8) 0.0064(6) 0.0004(6) -0.0036(6)
N6A 0.012(4) 0.034(9) 0.009(6) 0.007(6) 0.003(4) 0.000(5)
C43A 0.019(3) 0.019(3) 0.017(3) -0.001(2) -0.003(2) 0.005(2)
C44A 0.008(6) 0.040(7) 0.015(4) 0.008(4) 0.004(4) 0.006(4)
C45A 0.017(3) 0.026(3) 0.025(3) 0.014(2) -0.005(2) 0.003(2)
C46A 0.018(2) 0.017(2) 0.026(3) 0.001(2) -0.0066(19) -0.0011(18)
C47A 0.018(3) 0.013(3) 0.020(3) -0.001(2) -0.002(2) -0.002(2)
C48A 0.023(3) 0.036(3) 0.041(3) 0.023(2) 0.000(2) -0.009(2)
F1A 0.043(2) 0.0200(15) 0.060(2) 0.0045(14) -0.0004(16) -0.0021(13)
F2A 0.063(3) 0.043(2) 0.104(3) -0.016(2) 0.052(2) -0.0023(18)
F3A 0.104(3) 0.044(2) 0.048(2) -0.0150(17) -0.025(2) -0.001(2)
F4A 0.0376(17) 0.0159(13) 0.0317(16) -0.0041(11) 0.0017(13) 0.0007(12)
B2A 0.035(3) 0.021(3) 0.037(3) -0.008(2) 0.000(3) -0.002(2)

loop_
_atom_type_symbol
_atom_type_description
_atom_type_scat_dispersion_real
_atom_type_scat_dispersion_imag
_atom_type_scat_source
C C 0.0033 0.0016 'International Tables Vol C Tables 4.2.6.8 and 6.1.1.4'
H H 0.0000 0.0000 'International Tables Vol C Tables 4.2.6.8 and 6.1.1.4'
B B 0.0013 0.0007 'International Tables Vol C Tables 4.2.6.8 and 6.1.1.4'
F F 0.0171 0.0103 'International Tables Vol C Tables 4.2.6.8 and 6.1.1.4'
Fe Fe 0.3463 0.8444 'International Tables Vol C Tables 4.2.6.8 and 6.1.1.4'
N N 0.0061 0.0033 'International Tables Vol C Tables 4.2.6.8 and 6.1.1.4'
O O 0.0106 0.0060 'International Tables Vol C Tables 4.2.6.8 and 6.1.1.4'

loop_
_geom_angle_atom_site_label_1
_geom_angle_atom_site_label_2
_geom_angle_atom_site_label_3
_geom_angle_site_symmetry_1
_geom_angle_site_symmetry_3
_geom_angle
N2 Fe1 N2 . 2_566 180.0
N2 Fe1 N1 . . 90.48(6)
N2 Fe1 N1 2_566 . 89.52(6)
N2 Fe1 N1 . 2_566 89.52(6)
N2 Fe1 N1 2_566 2_566 90.48(6)
N1 Fe1 N1 . 2_566 180.00(6)
N2 Fe1 O1 . 2_566 88.09(6)
N2 Fe1 O1 2_566 2_566 91.91(6)
N1 Fe1 O1 . 2_566 91.18(6)
N1 Fe1 O1 2_566 2_566 88.82(6)
N2 Fe1 O1 . . 91.91(6)
N2 Fe1 O1 2_566 . 88.09(6)
N1 Fe1 O1 . . 88.82(6)
N1 Fe1 O1 2_566 . 91.18(6)
O1 Fe1 O1 2_566 . 180.0
N5 Fe2 N5 . 2 180.0
N5 Fe2 N4 . 2 90.48(7)
N5 Fe2 N4 2 2 89.51(7)
N5 Fe2 N4 . . 89.52(7)
N5 Fe2 N4 2 . 90.48(7)
N4 Fe2 N4 2 . 180.0
N5 Fe2 O2A . 2 91.73(6)
N5 Fe2 O2A 2 2 88.27(6)
N4 Fe2 O2A 2 2 88.84(6)
N4 Fe2 O2A . 2 91.16(6)
N5 Fe2 O2 . 2 91.73(6)
N5 Fe2 O2 2 2 88.27(6)
N4 Fe2 O2 2 2 88.84(6)
N4 Fe2 O2 . 2 91.16(6)
N5 Fe2 O2 . . 88.27(6)
N5 Fe2 O2 2 . 91.73(6)
N4 Fe2 O2 2 . 91.16(6)
N4 Fe2 O2 . . 88.84(6)
O2 Fe2 O2 2 . 180.0
N5 Fe2 O2A . . 88.27(6)
N5 Fe2 O2A 2 . 91.73(6)
N4 Fe2 O2A 2 . 91.16(6)
N4 Fe2 O2A . . 88.84(6)
O2A Fe2 O2A 2 . 180.0
N3 O1 Fe1 . . 117.16(11)
C4 N1 C1 . . 106.72(17)
C4 N1 Fe1 . . 126.21(14)
C1 N1 Fe1 . . 127.07(13)
C9 N2 C6 . . 106.41(16)
C9 N2 Fe1 . . 127.14(13)
C6 N2 Fe1 . . 126.44(14)
O1 N3 C19 . . 119.53(18)
O1 N3 C23 . . 119.04(18)
C19 N3 C23 . . 121.42(19)
C25 N4 C28 . . 106.47(17)
C25 N4 Fe2 . . 126.57(14)
C28 N4 Fe2 . . 126.95(14)
C30 N5 C33 . . 106.74(16)
C30 N5 Fe2 . . 127.22(14)
C33 N5 Fe2 . . 126.03(14)
N1 C1 C10 . 2_566 124.68(18)
N1 C1 C2 . . 109.79(18)
C10 C1 C2 2_566 . 125.53(19)
C3 C2 C1 . . 106.92(18)
C3 C2 C11 . . 128.55(19)
C1 C2 C11 . . 124.47(19)
C2 C3 C4 . . 106.85(18)
C2 C3 C13 . . 128.32(19)
C4 C3 C13 . . 124.82(19)
N1 C4 C5 . . 124.66(19)
N1 C4 C3 . . 109.72(18)
C5 C4 C3 . . 125.62(19)
C4 C5 C6 . . 127.83(19)
C4 C5 H5 . . 116.1
C6 C5 H5 . . 116.1
N2 C6 C5 . . 124.36(19)
N2 C6 C7 . . 109.63(17)
C5 C6 C7 . . 126.00(19)
C8 C7 C6 . . 106.98(18)
C8 C7 C15 . . 127.65(19)
C6 C7 C15 . . 125.36(19)
C7 C8 C9 . . 107.04(18)
C7 C8 C17 . . 127.88(19)
C9 C8 C17 . . 125.06(18)
N2 C9 C10 . . 124.61(18)
N2 C9 C8 . . 109.94(17)
C10 C9 C8 . . 125.45(19)
C1 C10 C9 2_566 . 126.96(19)
C1 C10 H10 2_566 . 116.5
C9 C10 H10 . . 116.5
C2 C11 C12 . . 112.57(19)
C2 C11 H11A . . 109.1
C12 C11 H11A . . 109.1
C2 C11 H11B . . 109.1
C12 C11 H11B . . 109.1
H11A C11 H11B . . 107.8
C11 C12 H12A . . 109.5
C11 C12 H12B . . 109.5
H12A C12 H12B . . 109.5
C11 C12 H12C . . 109.5
H12A C12 H12C . . 109.5
H12B C12 H12C . . 109.5
C3 C13 C14 . . 113.5(2)
C3 C13 H13A . . 108.9
C14 C13 H13A . . 108.9
C3 C13 H13B . . 108.9
C14 C13 H13B . . 108.9
H13A C13 H13B . . 107.7
C13 C14 H14A . . 109.5
C13 C14 H14B . . 109.5
H14A C14 H14B . . 109.5
C13 C14 H14C . . 109.5
H14A C14 H14C . . 109.5
H14B C14 H14C . . 109.5
C7 C15 C16 . . 112.8(2)
C7 C15 H15A . . 109.0
C16 C15 H15A . . 109.0
C7 C15 H15B . . 109.0
C16 C15 H15B . . 109.0
H15A C15 H15B . . 107.8
C15 C16 H16A . . 109.5
C15 C16 H16B . . 109.5
H16A C16 H16B . . 109.5
C15 C16 H16C . . 109.5
H16A C16 H16C . . 109.5
H16B C16 H16C . . 109.5
C8 C17 C18 . . 112.97(18)
C8 C17 H17A . . 109.0
C18 C17 H17A . . 109.0
C8 C17 H17B . . 109.0
C18 C17 H17B . . 109.0
H17A C17 H17B . . 107.8
C17 C18 H18A . . 109.5
C17 C18 H18B . . 109.5
H18A C18 H18B . . 109.5
C17 C18 H18C . . 109.5
H18A C18 H18C . . 109.5
H18B C18 H18C . . 109.5
N3 C19 C20 . . 119.8(2)
N3 C19 H19 . . 120.1
C20 C19 H19 . . 120.1
C19 C20 C21 . . 120.8(2)
C19 C20 H20 . . 119.6
C21 C20 H20 . . 119.6
C22 C21 C20 . . 117.3(2)
C22 C21 C24 . . 121.9(2)
C20 C21 C24 . . 120.8(3)
C23 C22 C21 . . 121.0(2)
C23 C22 H22 . . 119.5
C21 C22 H22 . . 119.5
N3 C23 C22 . . 119.6(2)
N3 C23 H23 . . 120.2
C22 C23 H23 . . 120.2
C21 C24 H24A . . 109.5
C21 C24 H24B . . 109.5
H24A C24 H24B . . 109.5
C21 C24 H24C . . 109.5
H24A C24 H24C . . 109.5
H24B C24 H24C . . 109.5
N4 C25 C34 . 2 124.28(19)
N4 C25 C26 . . 109.83(18)
C34 C25 C26 2 . 125.87(19)
C27 C26 C25 . . 106.69(18)
C27 C26 C35 . . 127.4(2)
C25 C26 C35 . . 125.94(19)
C26 C27 C28 . . 107.00(18)
C26 C27 C37 . . 127.9(2)
C28 C27 C37 . . 125.06(19)
N4 C28 C29 . . 124.57(19)
N4 C28 C27 . . 110.00(18)
C29 C28 C27 . . 125.43(19)
C30 C29 C28 . . 126.9(2)
C30 C29 H29 . . 116.5
C28 C29 H29 . . 116.5
N5 C30 C29 . . 124.78(18)
N5 C30 C31 . . 109.86(18)
C29 C30 C31 . . 125.35(19)
C32 C31 C30 . . 107.18(18)
C32 C31 C39 . . 128.47(19)
C30 C31 C39 . . 124.34(19)
C31 C32 C33 . . 106.82(18)
C31 C32 C41 . . 125.7(7)
C33 C32 C41 . . 127.3(7)
C31 C32 C41A . . 130.1(8)
C33 C32 C41A . . 122.1(8)
N5 C33 C34 . . 125.01(18)
N5 C33 C32 . . 109.37(18)
C34 C33 C32 . . 125.61(19)
C33 C34 C25 . 2 127.52(19)
C33 C34 H34 . . 116.2
C25 C34 H34 2 . 116.2
C26 C35 C36 . . 112.68(19)
C26 C35 H35A . . 109.1
C36 C35 H35A . . 109.1
C26 C35 H35B . . 109.1
C36 C35 H35B . . 109.1
H35A C35 H35B . . 107.8
C35 C36 H36A . . 109.5
C35 C36 H36B . . 109.5
H36A C36 H36B . . 109.5
C35 C36 H36C . . 109.5
H36A C36 H36C . . 109.5
H36B C36 H36C . . 109.5
C27 C37 C38 . . 113.18(19)
C27 C37 H37A . . 108.9
C38 C37 H37A . . 108.9
C27 C37 H37B . . 108.9
C38 C37 H37B . . 108.9
H37A C37 H37B . . 107.8
C37 C38 H38A . . 109.5
C37 C38 H38B . . 109.5
H38A C38 H38B . . 109.5
C37 C38 H38C . . 109.5
H38A C38 H38C . . 109.5
H38B C38 H38C . . 109.5
C31 C39 C40 . . 112.77(19)
C31 C39 H39A . . 109.0
C40 C39 H39A . . 109.0
C31 C39 H39B . . 109.0
C40 C39 H39B . . 109.0
H39A C39 H39B . . 107.8
C39 C40 H40A . . 109.5
C39 C40 H40B . . 109.5
H40A C40 H40B . . 109.5
C39 C40 H40C . . 109.5
H40A C40 H40C . . 109.5
H40B C40 H40C . . 109.5
C32 C41 C42 . . 111.7(9)
C32 C41 H41A . . 109.3
C42 C41 H41A . . 109.3
C32 C41 H41B . . 109.3
C42 C41 H41B . . 109.3
H41A C41 H41B . . 107.9
C41 C42 H42A . . 109.5
C41 C42 H42B . . 109.5
H42A C42 H42B . . 109.5
C41 C42 H42C . . 109.5
H42A C42 H42C . . 109.5
H42B C42 H42C . . 109.5
C32 C41A C42A . . 114.3(9)
C32 C41A H41C . . 108.7
C42A C41A H41C . . 108.7
C32 C41A H41D . . 108.7
C42A C41A H41D . . 108.7
H41C C41A H41D . . 107.6
C41A C42A H42D . . 109.5
C41A C42A H42E . . 109.5
H42D C42A H42E . . 109.5
C41A C42A H42F . . 109.5
H42D C42A H42F . . 109.5
H42E C42A H42F . . 109.5
N6 O2 Fe2 . . 117.4(15)
C47 N6 O2 . . 121(2)
C47 N6 C43 . . 124.9(10)
O2 N6 C43 . . 114.4(16)
N6 C43 C44 . . 117.4(7)
N6 C43 H43 . . 121.3
C44 C43 H43 . . 121.3
C45 C44 C43 . . 121.0(7)
C45 C44 H44 . . 119.5
C43 C44 H44 . . 119.5
C44 C45 C46 . . 118.1(8)
C44 C45 C48 . . 122.3(13)
C46 C45 C48 . . 119.6(13)
C47 C46 C45 . . 120.0(8)
C47 C46 H46 . . 120.0
C45 C46 H46 . . 120.0
N6 C47 C46 . . 118.5(10)
N6 C47 H47 . . 120.8
C46 C47 H47 . . 120.8
C45 C48 H48A . . 109.5
C45 C48 H48B . . 109.5
H48A C48 H48B . . 109.5
C45 C48 H48C . . 109.5
H48A C48 H48C . . 109.5
H48B C48 H48C . . 109.5
F2 B1 F3 . . 110.4(5)
F2 B1 F1 . . 109.6(5)
F3 B1 F1 . . 108.1(6)
F2 B1 F4 . . 110.2(5)
F3 B1 F4 . . 109.0(4)
F1 B1 F4 . . 109.5(6)
N6A O2A Fe2 . . 116.6(15)
O2A N6A C43A . . 124(2)
O2A N6A C47A . . 117.5(17)
C43A N6A C47A . . 118.8(9)
N6A C43A C44A . . 119.8(12)
N6A C43A H43A . . 120.1
C44A C43A H43A . . 120.1
C45A C44A C43A . . 121.9(11)
C45A C44A H44A . . 119.0
C43A C44A H44A . . 119.0
C44A C45A C46A . . 118.1(7)
C44A C45A C48A . . 121.6(7)
C46A C45A C48A . . 120.3(5)
C47A C46A C45A . . 120.6(5)
C47A C46A H46A . . 119.7
C45A C46A H46A . . 119.7
C46A C47A N6A . . 120.8(8)
C46A C47A H47A . . 119.6
N6A C47A H47A . . 119.6
C45A C48A H48D . . 109.5
C45A C48A H48E . . 109.5
H48D C48A H48E . . 109.5
C45A C48A H48F . . 109.5
H48D C48A H48F . . 109.5
H48E C48A H48F . . 109.5
F3A B2A F4A . . 111.0(5)
F3A B2A F2A . . 111.2(5)
F4A B2A F2A . . 109.4(4)
F3A B2A F1A . . 107.8(5)
F4A B2A F1A . . 109.1(5)
F2A B2A F1A . . 108.2(5)
? ? ? ? ? ?

loop_
_geom_bond_atom_site_label_1
_geom_bond_atom_site_label_2
_geom_bond_site_symmetry_2
_geom_bond_distance
_geom_bond_publ_flag
Fe1 N2 . 2.0385(17) y
Fe1 N2 2_566 2.0385(17) ?
Fe1 N1 . 2.0506(16) ?
Fe1 N1 2_566 2.0506(16) y
Fe1 O1 2_566 2.0905(14) y
Fe1 O1 . 2.0905(14) y
Fe2 N5 . 2.0426(16) y
Fe2 N5 2 2.0426(16) y
Fe2 N4 2 2.0462(17) y
Fe2 N4 . 2.0463(17) y
Fe2 O2A 2 2.0945(14) y
Fe2 O2 2 2.0945(14) y
Fe2 O2 . 2.0945(14) y
Fe2 O2A . 2.0945(14) y
O1 N3 . 1.341(2) y
N1 C4 . 1.374(3) y
N1 C1 . 1.376(3) y
N2 C9 . 1.378(3) y
N2 C6 . 1.381(2) y
N3 C19 . 1.344(3) y
N3 C23 . 1.348(3) y
N4 C25 . 1.374(3) y
N4 C28 . 1.380(3) y
N5 C30 . 1.374(3) y
N5 C33 . 1.375(3) y
C1 C10 2_566 1.384(3) y
C1 C2 . 1.451(3) y
C2 C3 . 1.363(3) y
C2 C11 . 1.501(3) y
C3 C4 . 1.454(3) y
C3 C13 . 1.499(3) y
C4 C5 . 1.388(3) y
C5 C6 . 1.395(3) y
C6 C7 . 1.445(3) y
C7 C8 . 1.365(3) y
C7 C15 . 1.500(3) y
C8 C9 . 1.440(3) y
C8 C17 . 1.499(3) y
C9 C10 . 1.398(3) y
C10 C1 2_566 1.384(3) y
C11 C12 . 1.521(3) y
C13 C14 . 1.516(4) y
C15 C16 . 1.513(3) y
C17 C18 . 1.531(3) y
C19 C20 . 1.376(3) y
C20 C21 . 1.388(4) y
C21 C22 . 1.384(4) y
C21 C24 . 1.509(3) y
C22 C23 . 1.375(3) y
C25 C34 2 1.397(3) y
C25 C26 . 1.448(3) y
C26 C27 . 1.369(3) y
C26 C35 . 1.502(3) y
C27 C28 . 1.437(3) y
C27 C37 . 1.496(3) y
C28 C29 . 1.395(3) y
C29 C30 . 1.387(3) y
C30 C31 . 1.442(3) y
C31 C32 . 1.359(3) y
C31 C39 . 1.506(3) y
C32 C33 . 1.455(3) y
C32 C41 . 1.500(13) y
C32 C41A . 1.529(13) y
C33 C34 . 1.391(3) y
C34 C25 2 1.397(3) y
C35 C36 . 1.518(3) y
C37 C38 . 1.535(3) y
C39 C40 . 1.532(3) y
C41 C42 . 1.515(13) y
C41A C42A . 1.553(12) y
O2 N6 . 1.332(11) y
N6 C47 . 1.31(2) y
N6 C43 . 1.36(3) y
C43 C44 . 1.372(7) y
C44 C45 . 1.372(18) y
C45 C46 . 1.40(2) y
C45 C48 . 1.505(11) y
C46 C47 . 1.377(9) y
F1 B1 . 1.391(9) y
F2 B1 . 1.382(7) y
F3 B1 . 1.386(7) y
F4 B1 . 1.394(7) y
O2A N6A . 1.346(10) y
N6A C43A . 1.36(2) y
N6A C47A . 1.38(3) y
C43A C44A . 1.395(12) y
C44A C45A . 1.355(19) y
C45A C46A . 1.384(8) y
C45A C48A . 1.513(7) y
C46A C47A . 1.378(8) y
F1A B2A . 1.392(7) y
F2A B2A . 1.388(7) y
F3A B2A . 1.374(7) y
F4A B2A . 1.380(6) y
C5 H5 . 0.9500 ?
C10 H10 . 0.9500 ?
C11 H11B . 0.9900 ?
C11 H11A . 0.9900 ?
C12 H12C . 0.9800 ?
C12 H12B . 0.9800 ?
C12 H12A . 0.9800 ?
C13 H13B . 0.9900 ?
C13 H13A . 0.9900 ?
C14 H14C . 0.9800 ?
C14 H14B . 0.9800 ?
C14 H14A . 0.9800 ?
C15 H15B . 0.9900 ?
C15 H15A . 0.9900 ?
C16 H16C . 0.9800 ?
C16 H16B . 0.9800 ?
C16 H16A . 0.9800 ?
C17 H17B . 0.9900 ?
C17 H17A . 0.9900 ?
C18 H18C . 0.9800 ?
C18 H18B . 0.9800 ?
C18 H18A . 0.9800 ?
C19 H19 . 0.9500 ?
C20 H20 . 0.9500 ?
C22 H22 . 0.9500 ?
C23 H23 . 0.9500 ?
C24 H24C . 0.9800 ?
C24 H24B . 0.9800 ?
C24 H24A . 0.9800 ?
C29 H29 . 0.9500 ?
C34 H34 . 0.9500 ?
C35 H35B . 0.9900 ?
C35 H35A . 0.9900 ?
C36 H36C . 0.9800 ?
C36 H36B . 0.9800 ?
C36 H36A . 0.9800 ?
C37 H37B . 0.9900 ?
C37 H37A . 0.9900 ?
C38 H38C . 0.9800 ?
C38 H38B . 0.9800 ?
C38 H38A . 0.9800 ?
C39 H39B . 0.9900 ?
C39 H39A . 0.9900 ?
C40 H40C . 0.9800 ?
C40 H40B . 0.9800 ?
C40 H40A . 0.9800 ?
C41A H41D . 0.9900 ?
C41A H41C . 0.9900 ?
C41 H41B . 0.9900 ?
C41 H41A . 0.9900 ?
C42A H42F . 0.9800 ?
C42A H42E . 0.9800 ?
C42A H42D . 0.9800 ?
C42 H42C . 0.9800 ?
C42 H42B . 0.9800 ?
C42 H42A . 0.9800 ?
C43A H43A . 0.9500 ?
C43 H43 . 0.9500 ?
C44A H44A . 0.9500 ?
C44 H44 . 0.9500 ?
C46A H46A . 0.9500 ?
C46 H46 . 0.9500 ?
C47A H47A . 0.9500 ?
C47 H47 . 0.9500 ?
C48A H48F . 0.9800 ?
C48A H48E . 0.9800 ?
C48A H48D . 0.9800 ?
C48 H48C . 0.9800 ?
C48 H48B . 0.9800 ?
C48 H48A . 0.9800 ?
? ? ? ? ?

loop_
_geom_torsion_atom_site_label_1
_geom_torsion_atom_site_label_2
_geom_torsion_atom_site_label_3
_geom_torsion_atom_site_label_4
_geom_torsion_site_symmetry_1
_geom_torsion_site_symmetry_4
_geom_torsion
Fe1 O1 N3 C19 . . 89.23(19)
Fe1 O1 N3 C23 . . -90.76(19)
C4 N1 C1 C10 . 2_566 179.99(19)
Fe1 N1 C1 C10 . 2_566 0.0(3)
C4 N1 C1 C2 . . 0.2(2)
Fe1 N1 C1 C2 . . -179.84(13)
N1 C1 C2 C3 . . 0.3(2)
C10 C1 C2 C3 2_566 . -179.6(2)
N1 C1 C2 C11 . . 177.73(19)
C10 C1 C2 C11 2_566 . -2.1(3)
C1 C2 C3 C4 . . -0.6(2)
C11 C2 C3 C4 . . -177.9(2)
C1 C2 C3 C13 . . 178.3(2)
C11 C2 C3 C13 . . 1.0(4)
C1 N1 C4 C5 . . 179.07(19)
Fe1 N1 C4 C5 . . -0.9(3)
C1 N1 C4 C3 . . -0.5(2)
Fe1 N1 C4 C3 . . 179.49(13)
C2 C3 C4 N1 . . 0.7(2)
C13 C3 C4 N1 . . -178.2(2)
C2 C3 C4 C5 . . -178.9(2)
C13 C3 C4 C5 . . 2.2(3)
N1 C4 C5 C6 . . 0.2(3)
C3 C4 C5 C6 . . 179.8(2)
C9 N2 C6 C5 . . 178.97(19)
Fe1 N2 C6 C5 . . 0.3(3)
C9 N2 C6 C7 . . -0.5(2)
Fe1 N2 C6 C7 . . -179.15(13)
C4 C5 C6 N2 . . 0.1(3)
C4 C5 C6 C7 . . 179.5(2)
N2 C6 C7 C8 . . 0.1(2)
C5 C6 C7 C8 . . -179.4(2)
N2 C6 C7 C15 . . -178.7(2)
C5 C6 C7 C15 . . 1.8(3)
C6 C7 C8 C9 . . 0.4(2)
C15 C7 C8 C9 . . 179.1(2)
C6 C7 C8 C17 . . -178.2(2)
C15 C7 C8 C17 . . 0.5(4)
C6 N2 C9 C10 . . -178.58(19)
Fe1 N2 C9 C10 . . 0.0(3)
C6 N2 C9 C8 . . 0.8(2)
Fe1 N2 C9 C8 . . 179.39(13)
C7 C8 C9 N2 . . -0.7(2)
C17 C8 C9 N2 . . 177.92(19)
C7 C8 C9 C10 . . 178.6(2)
C17 C8 C9 C10 . . -2.7(3)
N2 C9 C10 C1 . 2_566 -1.6(3)
C8 C9 C10 C1 . 2_566 179.2(2)
C3 C2 C11 C12 . . 94.6(3)
C1 C2 C11 C12 . . -82.2(3)
C2 C3 C13 C14 . . -97.4(3)
C4 C3 C13 C14 . . 81.3(3)
C8 C7 C15 C16 . . -82.9(3)
C6 C7 C15 C16 . . 95.6(3)
C7 C8 C17 C18 . . 102.0(3)
C9 C8 C17 C18 . . -76.4(3)
O1 N3 C19 C20 . . 179.56(19)
C23 N3 C19 C20 . . -0.5(3)
N3 C19 C20 C21 . . 0.8(3)
C19 C20 C21 C22 . . -0.8(3)
C19 C20 C21 C24 . . 179.8(2)
C20 C21 C22 C23 . . 0.5(3)
C24 C21 C22 C23 . . 179.9(2)
O1 N3 C23 C22 . . -179.84(19)
C19 N3 C23 C22 . . 0.2(3)
C21 C22 C23 N3 . . -0.2(3)
C28 N4 C25 C34 . 2 177.10(19)
Fe2 N4 C25 C34 . 2 -2.0(3)
C28 N4 C25 C26 . . -1.2(2)
Fe2 N4 C25 C26 . . 179.71(13)
N4 C25 C26 C27 . . 1.1(2)
C34 C25 C26 C27 2 . -177.2(2)
N4 C25 C26 C35 . . -177.9(2)
C34 C25 C26 C35 2 . 3.8(3)
C25 C26 C27 C28 . . -0.5(2)
C35 C26 C27 C28 . . 178.5(2)
C25 C26 C27 C37 . . -178.8(2)
C35 C26 C27 C37 . . 0.2(4)
C25 N4 C28 C29 . . -179.23(19)
Fe2 N4 C28 C29 . . -0.1(3)
C25 N4 C28 C27 . . 0.8(2)
Fe2 N4 C28 C27 . . 179.95(14)
C26 C27 C28 N4 . . -0.2(2)
C37 C27 C28 N4 . . 178.14(19)
C26 C27 C28 C29 . . 179.9(2)
C37 C27 C28 C29 . . -1.8(3)
N4 C28 C29 C30 . . -2.0(3)
C27 C28 C29 C30 . . 177.9(2)
C33 N5 C30 C29 . . -179.18(19)
Fe2 N5 C30 C29 . . -0.5(3)
C33 N5 C30 C31 . . -0.4(2)
Fe2 N5 C30 C31 . . 178.34(13)
C28 C29 C30 N5 . . 2.4(3)
C28 C29 C30 C31 . . -176.3(2)
N5 C30 C31 C32 . . -0.8(2)
C29 C30 C31 C32 . . 178.0(2)
N5 C30 C31 C39 . . -179.70(19)
C29 C30 C31 C39 . . -0.9(3)
C30 C31 C32 C33 . . 1.5(2)
C39 C31 C32 C33 . . -179.6(2)
C30 C31 C32 C41 . . 176.7(6)
C39 C31 C32 C41 . . -4.4(7)
C30 C31 C32 C41A . . -167.3(6)
C39 C31 C32 C41A . . 11.6(7)
C30 N5 C33 C34 . . -177.47(19)
Fe2 N5 C33 C34 . . 3.8(3)
C30 N5 C33 C32 . . 1.3(2)
Fe2 N5 C33 C32 . . -177.43(13)
C31 C32 C33 N5 . . -1.8(2)
C41 C32 C33 N5 . . -176.9(6)
C41A C32 C33 N5 . . 168.1(6)
C31 C32 C33 C34 . . 177.0(2)
C41 C32 C33 C34 . . 1.9(7)
C41A C32 C33 C34 . . -13.1(7)
N5 C33 C34 C25 . 2 -1.7(3)
C32 C33 C34 C25 . 2 179.7(2)
C27 C26 C35 C36 . . -73.8(3)
C25 C26 C35 C36 . . 105.0(3)
C26 C27 C37 C38 . . 101.6(3)
C28 C27 C37 C38 . . -76.3(3)
C32 C31 C39 C40 . . -99.2(3)
C30 C31 C39 C40 . . 79.5(3)
C31 C32 C41 C42 . . 66.5(12)
C33 C32 C41 C42 . . -119.3(10)
C31 C32 C41A C42A . . 95.2(13)
C33 C32 C41A C42A . . -72.2(15)
Fe2 O2 N6 C47 . . 87(3)
Fe2 O2 N6 C43 . . -89(2)
C47 N6 C43 C44 . . 3(4)
O2 N6 C43 C44 . . 178.6(15)
N6 C43 C44 C45 . . -2.6(19)
C43 C44 C45 C46 . . 1.7(17)
C43 C44 C45 C48 . . 178.9(9)
C44 C45 C46 C47 . . -0.8(17)
C48 C45 C46 C47 . . -178.1(9)
O2 N6 C47 C46 . . -177.5(18)
C43 N6 C47 C46 . . -2(4)
C45 C46 C47 N6 . . 1(2)
Fe2 O2A N6A C43A . . -95(3)
Fe2 O2A N6A C47A . . 88(3)
O2A N6A C43A C44A . . -178(2)
C47A N6A C43A C44A . . -1(3)
N6A C43A C44A C45A . . 0(2)
C43A C44A C45A C46A . . 0.7(17)
C43A C44A C45A C48A . . 179.6(9)
C44A C45A C46A C47A . . -0.1(11)
C48A C45A C46A C47A . . -179.0(5)
C45A C46A C47A N6A . . -1.0(19)
O2A N6A C47A C46A . . 178.8(16)
C43A N6A C47A C46A . . 1(3)
? ? ? ? ? ? ?

loop_
_publcif_info_exptl_table_extra_item
sin_theta_over_lambda_max

loop_
_publcif_info_datablock.id
_publcif_info_datablock.publ_exptl
_publcif_info_datablock.structure
{4134f2b8-ffda-4b33-9725-03a9fe51f047} n y
